data_7115090
loop_
_publ_author_name
'Malleier, Richard'
'Kopacka, Holger'
'Schuh, Walter'
'Wurst, Klaus'
'Peringer, Paul'

_publ_section_title
;
 1J(199Hg199Hg) values of up to 284 kHz in complexes of [Hg--Hg]2+ with
 crown ethers: the largest indirect coupling constants
;
_journal_issue 1
_journal_name_full 'Chemical Communications'
_journal_page_first 51
_journal_paper_doi 10.1039/b007581g
_journal_year 2001
_chemical_formula_sum 'C50 H98 F12 Hg4 O37 S5'
_chemical_formula_weight 2481.94
_chemical_name_systematic
; 
? 
;
_space_group_IT_number 2
_symmetry_cell_setting triclinic
_symmetry_space_group_name_Hall '-P 1'
_symmetry_space_group_name_H-M 'P -1'
_atom_sites_solution_hydrogens geom
_atom_sites_solution_primary direct
_atom_sites_solution_secondary difmap
_audit_creation_method SHELXL
_cell_angle_alpha 92.25(2)
_cell_angle_beta 93.06(2)
_cell_angle_gamma 93.35(2)
_cell_formula_units_Z 2
_cell_length_a 12.289(2)
_cell_length_b 15.902(4)
_cell_length_c 21.254(4)
_cell_measurement_reflns_used 24
_cell_measurement_temperature 213(2)
_cell_measurement_theta_max 12.5
_cell_measurement_theta_min 5.4
_cell_volume 4136.7(15)
_computing_structure_refinement 'SHELXL-93 (Sheldrick, 1993)'
_computing_structure_solution 'SHELXS-86 (Sheldrick, 1990)'
_diffrn_ambient_temperature 213(2)
_diffrn_measurement_device 'Bruker P4'
_diffrn_measurement_method omega-scans
_diffrn_radiation_monochromator graphite
_diffrn_radiation_source 'fine-focus sealed tube'
_diffrn_radiation_type MoK\a
_diffrn_radiation_wavelength 0.71073
_diffrn_reflns_av_R_equivalents 0.0508
_diffrn_reflns_av_sigmaI/netI 0.0850
_diffrn_reflns_limit_h_max 11
_diffrn_reflns_limit_h_min 0
_diffrn_reflns_limit_k_max 16
_diffrn_reflns_limit_k_min -16
_diffrn_reflns_limit_l_max 21
_diffrn_reflns_limit_l_min -21
_diffrn_reflns_number 8498
_diffrn_reflns_theta_max 20.50
_diffrn_reflns_theta_min 2.57
_diffrn_standards_decay_% 0
_diffrn_standards_interval_count 97
_diffrn_standards_number 3
_exptl_absorpt_coefficient_mu 7.635
_exptl_absorpt_correction_T_max 1.000
_exptl_absorpt_correction_T_min 0.348
_exptl_absorpt_correction_type psi-scan
_exptl_crystal_colour colorless
_exptl_crystal_density_diffrn 1.993
_exptl_crystal_description prism
_exptl_crystal_F_000 2404
_exptl_crystal_size_max 0.25
_exptl_crystal_size_mid 0.2
_exptl_crystal_size_min 0.1
_refine_diff_density_max 1.548
_refine_diff_density_min -1.811
_refine_diff_density_rms 0.158
_refine_ls_extinction_method none
_refine_ls_goodness_of_fit_all 1.032
_refine_ls_goodness_of_fit_obs 1.112
_refine_ls_hydrogen_treatment fixed
_refine_ls_matrix_type full
_refine_ls_number_parameters 954
_refine_ls_number_reflns 7213
_refine_ls_number_restraints 0
_refine_ls_restrained_S_all 1.072
_refine_ls_restrained_S_obs 1.112
_refine_ls_R_factor_all 0.1036
_refine_ls_R_factor_obs 0.0566
_refine_ls_shift/esd_max -0.016
_refine_ls_shift/esd_mean 0.001
_refine_ls_structure_factor_coef Fsqd
_refine_ls_weighting_details 'w=1/[\s^2^(Fo^2^)+(0.0705P)^2^+23.9249P] where P=(Fo^2^+2Fc^2^)/3'
_refine_ls_weighting_scheme calc
_refine_ls_wR_factor_all 0.1483
_refine_ls_wR_factor_obs 0.1227
_reflns_number_observed 5405
_reflns_number_total 8004
_reflns_observed_criterion >2sigma(I)
_cod_data_source_file b007581g.txt
_cod_data_source_block 3c
_cod_depositor_comments
;
The following automatic conversions were performed:

'_exptl_absorpt_correction_type' value 'PSI-scan' changed to
'psi-scan' according to
/usr/data/users/saulius/automatic-downloads/retrospective/RSC/lib/dictionaries/cif_core.dic
dictionary named 'cif_core.dic' version 2.4.2 from 2011-04-26.

Automatic conversion script
Id: cif_fix_values 2281 2013-09-26 08:29:07Z andrius 

The following automatic conversions were performed:

'_refine_ls_weighting_scheme' value 'calc
w=1/[\s^2^(Fo^2^)+(0.0705P)^2^+23.9249P] where P=(Fo^2^+2Fc^2^)/3'
was changed to 'calc'. New tag '_refine_ls_weighting_details' was
created. The value of the new tag was set to
'w=1/[\s^2^(Fo^2^)+(0.0705P)^2^+23.9249P] where P=(Fo^2^+2Fc^2^)/3'.

Automatic conversion script
Id: cif_fix_values 3143 2015-03-26 13:38:13Z robertas 
;
_cod_original_sg_symbol_H-M P-1
_cod_database_code 7115090

loop_
_symmetry_equiv_pos_as_xyz
'x, y, z'
'-x, -y, -z'

loop_
_atom_site_aniso_label
_atom_site_aniso_U_11
_atom_site_aniso_U_22
_atom_site_aniso_U_33
_atom_site_aniso_U_23
_atom_site_aniso_U_13
_atom_site_aniso_U_12
Hg1 0.0479(6) 0.0324(4) 0.0542(6) 0.0047(4) 0.0059(4) 0.0083(4)
Hg2 0.0682(7) 0.0436(5) 0.0734(7) 0.0193(5) 0.0216(5) 0.0186(5)
Hg3 0.0462(6) 0.0987(8) 0.0600(7) -0.0215(5) -0.0127(5) 0.0043(5)
Hg4 0.0473(6) 0.0666(6) 0.0585(6) -0.0082(5) -0.0112(5) -0.0015(5)
S1 0.055(4) 0.030(3) 0.057(4) 0.002(3) -0.015(3) 0.003(3)
S2 0.072(5) 0.066(4) 0.066(5) 0.004(4) 0.000(4) 0.001(4)
S3 0.127(7) 0.080(5) 0.050(5) -0.011(4) -0.031(4) 0.033(5)
S4 0.079(5) 0.119(6) 0.056(5) 0.024(4) 0.005(4) 0.016(5)
S5 0.072(5) 0.104(6) 0.088(6) 0.009(5) 0.013(5) 0.008(5)
O1 0.049(10) 0.044(9) 0.090(13) 0.017(8) 0.028(10) 0.001(8)
O2 0.054(10) 0.053(9) 0.059(11) -0.003(8) -0.012(8) -0.009(8)
O3 0.111(14) 0.063(10) 0.052(11) 0.019(9) 0.020(11) 0.019(10)
O4 0.063(12) 0.050(9) 0.106(14) 0.013(9) 0.034(10) -0.004(9)
O5 0.057(11) 0.045(9) 0.107(14) -0.004(10) -0.020(10) 0.002(9)
O6 0.074(11) 0.069(10) 0.034(10) -0.001(8) -0.002(9) 0.006(9)
O12 0.056(9) 0.045(8) 0.058(10) 0.015(7) -0.009(7) 0.006(7)
O13 0.075(13) 0.139(17) 0.060(13) 0.033(12) -0.011(10) -0.005(12)
O14 0.040(9) 0.065(10) 0.065(12) 0.012(8) -0.005(8) -0.023(8)
O15 0.054(10) 0.062(10) 0.063(10) 0.000(8) 0.017(8) 0.002(9)
O16 0.053(11) 0.093(14) 0.132(18) -0.045(12) 0.007(11) 0.000(10)
O17 0.040(13) 0.151(20) 0.215(28) -0.112(19) -0.001(14) 0.004(13)
O18 0.037(12) 0.204(24) 0.099(16) -0.077(16) -0.007(10) -0.018(15)
O19 0.065(10) 0.054(9) 0.050(10) -0.002(8) 0.004(8) 0.015(8)
O20 0.069(11) 0.058(10) 0.056(11) 0.010(8) -0.002(9) -0.009(9)
O21 0.056(11) 0.089(12) 0.069(12) 0.000(10) 0.010(9) -0.020(9)
O22 0.065(12) 0.062(11) 0.133(16) 0.001(10) 0.007(10) 0.022(10)
O23 0.056(11) 0.067(11) 0.112(16) 0.001(11) -0.006(11) -0.014(9)
O24 0.187(27) 0.737(80) 0.360(47) 0.478(57) -0.142(29) -0.289(41)
O25 0.113(17) 0.313(31) 0.097(16) -0.051(18) -0.021(13) 0.154(20)
O26 0.177(21) 0.209(22) 0.040(13) -0.008(13) 0.019(13) 0.108(18)
O27 0.063(14) 0.321(32) 0.081(15) -0.031(17) -0.001(11) 0.038(17)
O28 0.110(20) 0.540(62) 0.290(39) 0.339(45) 0.022(22) 0.008(28)
O29 0.190(29) 0.145(23) 0.486(58) -0.126(30) -0.220(33) 0.069(21)
O30 0.053(10) 0.178(17) 0.042(10) 0.029(11) 0.001(8) 0.000(11)
O31 0.091(14) 0.191(20) 0.079(14) 0.055(13) 0.033(12) -0.003(13)
O32 0.153(20) 0.114(15) 0.149(20) 0.024(13) 0.064(16) 0.051(15)
O33 0.098(15) 0.125(16) 0.115(18) -0.020(13) -0.014(13) 0.006(13)
O34 0.111(17) 0.149(18) 0.197(24) 0.112(18) 0.042(16) 0.016(15)
O35 0.125(17) 0.133(16) 0.120(17) -0.020(13) 0.052(14) 0.033(14)
O36 0.062(12) 0.169(18) 0.079(13) -0.038(12) -0.032(10) 0.011(12)
O37A 0.069(20) 0.282(43) 0.103(25) 0.092(27) -0.021(17) -0.043(23)
O37B 0.123(47) 0.195(61) 0.038(32) -0.078(36) -0.009(30) 0.008(43)
C1 0.058(19) 0.057(16) 0.139(28) 0.042(17) 0.014(19) -0.006(14)
C2 0.037(15) 0.053(15) 0.129(25) -0.006(16) -0.016(15) -0.008(13)
C3 0.102(23) 0.048(16) 0.127(28) -0.014(18) -0.074(21) -0.004(16)
C4 0.176(34) 0.068(19) 0.053(20) -0.011(15) 0.011(22) 0.026(22)
C5 0.231(39) 0.064(17) 0.067(21) 0.019(15) 0.102(26) 0.021(21)
C7 0.039(18) 0.057(17) 0.216(38) 0.015(20) 0.046(23) -0.001(14)
C8 0.042(17) 0.080(19) 0.150(30) 0.038(21) -0.036(18) -0.006(16)
C9 0.064(19) 0.099(21) 0.094(23) -0.047(19) -0.045(16) 0.041(17)
C10 0.134(29) 0.114(24) 0.043(18) -0.025(17) -0.007(20) 0.055(23)
C11 0.121(25) 0.080(18) 0.032(16) 0.001(13) 0.029(17) 0.034(19)
C12 0.078(20) 0.063(16) 0.100(23) 0.025(16) 0.066(19) 0.019(15)
C23 0.068(21) 0.096(22) 0.157(35) 0.039(22) 0.006(21) 0.001(18)
C24 0.069(19) 0.091(21) 0.093(23) 0.013(17) 0.007(17) -0.010(16)
C25 0.041(14) 0.052(14) 0.092(22) 0.025(14) -0.004(14) -0.002(12)
C26 0.060(17) 0.114(22) 0.075(19) -0.006(16) 0.011(14) 0.017(18)
C27 0.070(18) 0.076(18) 0.081(20) -0.004(15) 0.019(15) -0.054(16)
C28 0.070(20) 0.059(17) 0.143(30) -0.008(18) -0.010(19) -0.003(15)
C29 0.053(20) 0.063(18) 0.249(46) -0.046(24) -0.031(24) 0.018(16)
C30 0.040(22) 0.188(41) 0.274(54) -0.178(40) -0.023(26) 0.027(24)
C31 0.109(33) 0.197(42) 0.158(39) -0.119(34) 0.011(28) 0.029(30)
C32 0.073(25) 0.255(50) 0.117(30) -0.090(31) 0.008(21) 0.004(31)
C33 0.048(21) 0.282(51) 0.048(19) -0.037(24) -0.008(15) -0.029(29)
C34 0.057(23) 0.224(42) 0.127(35) 0.075(30) -0.013(22) -0.017(24)
C35 0.102(21) 0.110(21) 0.035(15) -0.006(14) -0.012(14) 0.027(18)
C36 0.090(20) 0.048(14) 0.092(22) 0.006(14) 0.018(16) 0.022(14)
C37 0.095(22) 0.067(17) 0.099(24) -0.009(17) 0.007(18) -0.020(17)
C38 0.079(19) 0.070(17) 0.109(24) 0.062(17) -0.036(17) -0.019(15)
C39 0.070(20) 0.107(23) 0.082(21) 0.003(18) 0.007(16) -0.038(18)
C40 0.045(17) 0.102(21) 0.106(23) -0.013(18) 0.023(15) -0.051(17)
C41 0.096(24) 0.113(24) 0.078(21) -0.031(18) 0.001(17) 0.012(21)
C42 0.081(22) 0.043(15) 0.170(30) -0.047(17) -0.007(20) 0.018(16)
C43 0.076(19) 0.070(18) 0.095(23) 0.027(17) 0.044(17) 0.017(15)
C44 0.043(14) 0.089(18) 0.054(16) 0.012(13) -0.012(12) 0.009(14)
C45 0.057(15) 0.056(13) 0.057(15) -0.004(11) 0.023(12) 0.005(12)
C46 0.086(18) 0.041(13) 0.068(17) -0.002(12) -0.009(14) -0.011(12)
C47 0.052(26) 0.073(24) 0.420(87) -0.055(37) -0.104(38) 0.000(22)
C48 0.079(22) 0.158(31) 0.077(23) -0.055(22) -0.045(18) 0.066(24)
C49 0.060(21) 0.101(24) 0.118(31) 0.004(21) -0.011(20) -0.033(18)
C50 0.097(25) 0.075(20) 0.096(25) 0.025(18) 0.024(21) 0.005(19)
F1 0.211(33) 0.263(37) 0.593(75) -0.271(49) -0.127(39) 0.047(32)
F2 0.172(29) 0.661(87) 0.249(35) 0.235(50) -0.090(24) -0.102(43)
F3 0.094(15) 0.199(21) 0.168(19) -0.027(15) -0.008(13) 0.018(14)
F4 0.206(25) 0.148(18) 0.192(25) -0.010(16) -0.021(19) -0.030(18)
F5 0.111(13) 0.098(11) 0.106(13) -0.008(9) -0.030(10) 0.035(10)
F6 0.189(18) 0.117(12) 0.052(11) -0.012(9) -0.026(11) 0.004(12)
F7 0.145(18) 0.282(28) 0.083(14) -0.015(15) -0.030(13) -0.049(18)
F8 0.133(16) 0.178(18) 0.132(17) -0.011(14) 0.039(14) -0.058(14)
F9 0.234(26) 0.127(16) 0.160(20) -0.006(14) 0.030(18) 0.055(17)
F10 0.140(17) 0.139(16) 0.211(23) 0.060(16) 0.002(16) -0.007(14)
F11 0.108(15) 0.242(25) 0.153(20) 0.005(17) -0.018(14) -0.094(16)
F12 0.101(14) 0.198(19) 0.161(19) 0.030(15) 0.067(14) 0.019(13)

loop_
_atom_site_label
_atom_site_type_symbol
_atom_site_fract_x
_atom_site_fract_y
_atom_site_fract_z
_atom_site_U_iso_or_equiv
_atom_site_thermal_displace_type
_atom_site_occupancy
_atom_site_calc_flag
_atom_site_refinement_flags
_atom_site_disorder_group
Hg1 Hg 0.20490(6) 0.30793(4) 0.56778(4) 0.0444(3) Uani 1 d . .
Hg2 Hg 0.31337(7) 0.18768(5) 0.60320(5) 0.0600(3) Uani 1 d . .
Hg3 Hg 1.31163(7) -0.25348(6) 0.97936(5) 0.0695(3) Uani 1 d . .
Hg4 Hg 1.16290(7) -0.26230(5) 0.89260(4) 0.0585(3) Uani 1 d . .
S1 S 0.1773(4) 0.5058(3) 0.5650(3) 0.0480(14) Uani 1 d . .
S2 S 0.2894(6) 0.7565(4) 0.6269(3) 0.068(2) Uani 1 d . .
S3 S -0.2368(7) 0.4632(4) 0.7198(3) 0.086(2) Uani 1 d . .
S4 S 1.7307(6) -0.2754(5) 1.0876(3) 0.084(2) Uani 1 d . .
S5 S 0.1692(6) -0.0047(5) 0.2911(4) 0.088(2) Uani 1 d . .
O1 O 0.3880(12) 0.4024(8) 0.5109(8) 0.060(4) Uani 1 d . .
O2 O 0.3773(11) 0.4065(8) 0.6446(7) 0.057(4) Uani 1 d . .
O3 O 0.1635(16) 0.3786(9) 0.6936(7) 0.074(5) Uani 1 d . .
O4 O 0.0125(14) 0.2618(9) 0.6211(8) 0.072(5) Uani 1 d . .
O5 O 0.0244(12) 0.2517(8) 0.4890(8) 0.071(5) Uani 1 d . .
O6 O 0.2332(14) 0.2819(9) 0.4424(6) 0.059(4) Uani 1 d . .
O12 O 0.1255(10) 0.4213(7) 0.5403(6) 0.053(4) Uani 1 d . .
O13 O 1.2572(15) -0.4083(12) 1.0336(9) 0.092(6) Uani 1 d . .
O14 O 1.4269(11) -0.4019(9) 0.9499(7) 0.058(4) Uani 1 d . .
O15 O 1.4709(11) -0.2504(9) 0.8883(6) 0.060(4) Uani 1 d . .
O16 O 1.4264(13) -0.0966(11) 0.9466(10) 0.094(6) Uani 1 d . .
O17 O 1.2512(16) -0.0968(15) 1.0315(14) 0.139(10) Uani 1 d . .
O18 O 1.2158(15) -0.2522(18) 1.0941(9) 0.117(8) Uani 1 d . .
O19 O 1.1006(11) -0.2661(8) 0.7883(6) 0.056(4) Uani 1 d . .
O20 O 1.1573(12) -0.4258(9) 0.8359(7) 0.062(4) Uani 1 d . .
O21 O 0.9855(12) -0.3704(10) 0.8975(7) 0.072(5) Uani 1 d . .
O22 O 0.9662(13) -0.2006(10) 0.9211(8) 0.086(5) Uani 1 d . .
O23 O 1.1173(13) -0.1096(10) 0.8555(10) 0.079(5) Uani 1 d . .
O24 O -0.3529(23) 0.4327(32) 0.7605(18) 0.434(39) Uani 1 d . .
O25 O -0.1549(16) 0.4386(17) 0.7560(10) 0.171(12) Uani 1 d . .
O26 O -0.2628(18) 0.4575(14) 0.6592(8) 0.138(9) Uani 1 d . .
O27 O 0.1922(15) 0.7705(18) 0.6497(9) 0.155(10) Uani 1 d . .
O28 O 0.3152(20) 0.7979(28) 0.5775(17) 0.305(26) Uani 1 d . .
O29 O 0.3047(23) 0.6729(17) 0.6158(20) 0.284(23) Uani 1 d . .
O30 O 1.6662(12) -0.2542(12) 1.0334(7) 0.091(6) Uani 1 d . .
O31 O 1.6735(14) -0.2850(13) 1.1425(8) 0.119(7) Uani 1 d . .
O32 O 1.8089(18) -0.3339(12) 1.0777(10) 0.135(8) Uani 1 d . .
O33 O 0.1117(15) -0.0275(12) 0.2333(10) 0.114(7) Uani 1 d . .
O34 O 0.2137(17) -0.0682(14) 0.3229(11) 0.148(9) Uani 1 d . .
O35 O 0.1110(16) 0.0526(12) 0.3315(9) 0.124(7) Uani 1 d . .
O36 O 1.4493(13) -0.2388(12) 1.0517(8) 0.106(6) Uani 1 d . .
O37A O 1.4702(21) -0.3337(25) 1.1630(14) 0.152(15) Uani 0.67 d P .
O37B O 1.4521(46) -0.1908(40) 1.1606(21) 0.121(23) Uani 0.33 d P .
C1 C 0.4806(21) 0.4118(15) 0.5535(16) 0.084(9) Uani 1 d . .
H1A H 0.5406 0.4422 0.5338 0.100 Uiso 1 calc . .
H1B H 0.5044 0.3562 0.5644 0.100 Uiso 1 calc . .
C2 C 0.4523(19) 0.4598(14) 0.6119(14) 0.074(8) Uani 1 d . .
H2A H 0.5183 0.4747 0.6389 0.089 Uiso 1 calc . .
H2B H 0.4185 0.5119 0.6007 0.089 Uiso 1 calc . .
C3 C 0.3439(24) 0.4463(15) 0.7010(17) 0.096(10) Uani 1 d . .
H3A H 0.3107 0.4991 0.6912 0.115 Uiso 1 calc . .
H3B H 0.4075 0.4596 0.7302 0.115 Uiso 1 calc . .
C4 C 0.2641(33) 0.3893(17) 0.7307(12) 0.098(10) Uani 1 d . .
H4A H 0.2946 0.3342 0.7358 0.118 Uiso 1 calc . .
H4B H 0.2504 0.4126 0.7727 0.118 Uiso 1 calc . .
C5 C 0.0856(33) 0.3230(16) 0.7188(13) 0.116(13) Uani 1 d . .
H5A H 0.0654 0.3456 0.7598 0.140 Uiso 1 calc . .
H5B H 0.1166 0.2683 0.7250 0.140 Uiso 1 calc . .
C6 C -0.0100(27) 0.3122(21) 0.6760(18) 0.114(11) Uiso 1 d . .
H6A H -0.0703 0.2848 0.6974 0.137 Uiso 1 calc . .
H6B H -0.0322 0.3675 0.6632 0.137 Uiso 1 calc . .
C7 C -0.0823(22) 0.2423(16) 0.5798(20) 0.103(11) Uani 1 d . .
H7A H -0.1173 0.2941 0.5691 0.123 Uiso 1 calc . .
H7B H -0.1351 0.2053 0.6001 0.123 Uiso 1 calc . .
C8 C -0.0461(22) 0.2002(17) 0.5230(17) 0.092(9) Uani 1 d . .
H8A H -0.0086 0.1500 0.5349 0.110 Uiso 1 calc . .
H8B H -0.1102 0.1815 0.4955 0.110 Uiso 1 calc . .
C9 C 0.0620(22) 0.2110(18) 0.4331(15) 0.087(9) Uani 1 d . .
H9A H -0.0003 0.1947 0.4035 0.105 Uiso 1 calc . .
H9B H 0.0982 0.1600 0.4442 0.105 Uiso 1 calc . .
C10 C 0.1406(30) 0.2706(20) 0.4025(12) 0.096(10) Uani 1 d . .
H10A H 0.1588 0.2468 0.3614 0.115 Uiso 1 calc . .
H10B H 0.1081 0.3247 0.3961 0.115 Uiso 1 calc . .
C11 C 0.3085(27) 0.3361(16) 0.4153(10) 0.075(8) Uani 1 d . .
H11A H 0.2764 0.3901 0.4081 0.091 Uiso 1 calc . .
H11B H 0.3270 0.3117 0.3744 0.091 Uiso 1 calc . .
C12 C 0.4084(22) 0.3503(14) 0.4567(14) 0.077(8) Uani 1 d . .
H12A H 0.4332 0.2961 0.4703 0.092 Uiso 1 calc . .
H12B H 0.4664 0.3777 0.4334 0.092 Uiso 1 calc . .
C23 C 1.3301(24) -0.4724(18) 1.0241(18) 0.106(10) Uani 1 d . .
H23A H 1.2946 -0.5271 1.0332 0.128 Uiso 1 calc . .
H23B H 1.3946 -0.4621 1.0532 0.128 Uiso 1 calc . .
C24 C 1.3636(22) -0.4747(17) 0.9596(14) 0.085(8) Uani 1 d . .
H24A H 1.4057 -0.5242 0.9519 0.102 Uiso 1 calc . .
H24B H 1.2991 -0.4787 0.9302 0.102 Uiso 1 calc . .
C25 C 1.4548(17) -0.3999(13) 0.8861(12) 0.062(7) Uani 1 d . .
H25A H 1.3881 -0.4000 0.8587 0.074 Uiso 1 calc . .
H25B H 1.4928 -0.4505 0.8750 0.074 Uiso 1 calc . .
C26 C 1.5255(19) -0.3244(18) 0.8754(12) 0.082(8) Uani 1 d . .
H26A H 1.5923 -0.3242 0.9027 0.099 Uiso 1 calc . .
H26B H 1.5462 -0.3256 0.8315 0.099 Uiso 1 calc . .
C27 C 1.5286(20) -0.1751(16) 0.8759(11) 0.078(8) Uani 1 d . .
H27A H 1.5541 -0.1779 0.8330 0.093 Uiso 1 calc . .
H27B H 1.5923 -0.1654 0.9056 0.093 Uiso 1 calc . .
C28 C 1.4562(22) -0.1079(16) 0.8827(16) 0.092(9) Uani 1 d . .
H28A H 1.4920 -0.0554 0.8693 0.110 Uiso 1 calc . .
H28B H 1.3902 -0.1205 0.8553 0.110 Uiso 1 calc . .
C29 C 1.3572(23) -0.0296(17) 0.9560(22) 0.124(14) Uani 1 d . .
H29A H 1.2915 -0.0384 0.9277 0.149 Uiso 1 calc . .
H29B H 1.3951 0.0238 0.9460 0.149 Uiso 1 calc . .
C30 C 1.3272(27) -0.0257(28) 1.0198(24) 0.173(23) Uani 1 d . .
H30A H 1.2928 0.0273 1.0285 0.207 Uiso 1 calc . .
H30B H 1.3926 -0.0269 1.0481 0.207 Uiso 1 calc . .
C31 C 1.2295(33) -0.0966(28) 1.0955(21) 0.157(18) Uani 1 d . .
H31A H 1.1943 -0.0453 1.1080 0.189 Uiso 1 calc . .
H31B H 1.2973 -0.0995 1.1216 0.189 Uiso 1 calc . .
C32 C 1.1535(27) -0.1745(34) 1.1031(17) 0.151(16) Uani 1 d . .
H32A H 1.1248 -0.1727 1.1453 0.181 Uiso 1 calc . .
H32B H 1.0918 -0.1756 1.0719 0.181 Uiso 1 calc . .
C33 C 1.1537(24) -0.3271(34) 1.1024(13) 0.129(15) Uani 1 d . .
H33A H 1.0923 -0.3337 1.0709 0.155 Uiso 1 calc . .
H33B H 1.1247 -0.3264 1.1445 0.155 Uiso 1 calc . .
C34 C 1.2268(27) -0.3974(27) 1.0950(20) 0.136(14) Uani 1 d . .
H34A H 1.2924 -0.3860 1.1230 0.163 Uiso 1 calc . .
H34B H 1.1894 -0.4496 1.1078 0.163 Uiso 1 calc . .
C35 C 1.0602(21) -0.3448(17) 0.7569(10) 0.082(8) Uani 1 d . .
H35A H 1.0503 -0.3383 0.7113 0.098 Uiso 1 calc . .
H35B H 0.9900 -0.3638 0.7729 0.098 Uiso 1 calc . .
C36 C 1.1464(20) -0.4083(13) 0.7712(13) 0.075(7) Uani 1 d . .
H36A H 1.1266 -0.4609 0.7467 0.091 Uiso 1 calc . .
H36B H 1.2170 -0.3859 0.7577 0.091 Uiso 1 calc . .
C37 C 1.0779(23) -0.4843(15) 0.8550(14) 0.088(8) Uani 1 d . .
H37A H 1.1104 -0.5377 0.8639 0.106 Uiso 1 calc . .
H37B H 1.0201 -0.4950 0.8216 0.106 Uiso 1 calc . .
C38 C 1.0305(21) -0.4468(16) 0.9150(14) 0.087(9) Uani 1 d . .
H38A H 0.9739 -0.4857 0.9302 0.104 Uiso 1 calc . .
H38B H 1.0880 -0.4359 0.9486 0.104 Uiso 1 calc . .
C39 C 0.9149(22) -0.3404(19) 0.9430(13) 0.088(8) Uani 1 d . .
H39A H 0.9542 -0.3329 0.9844 0.106 Uiso 1 calc . .
H39B H 0.8527 -0.3811 0.9464 0.106 Uiso 1 calc . .
C40 C 0.8761(19) -0.2586(18) 0.9226(13) 0.086(9) Uani 1 d . .
H40A H 0.8389 -0.2659 0.8806 0.104 Uiso 1 calc . .
H40B H 0.8241 -0.2378 0.9520 0.104 Uiso 1 calc . .
C41 C 0.9463(24) -0.1201(20) 0.9020(13) 0.096(9) Uani 1 d . .
H41A H 0.9049 -0.0920 0.9339 0.115 Uiso 1 calc . .
H41B H 0.9007 -0.1250 0.8626 0.115 Uiso 1 calc . .
C42 C 1.0472(25) -0.0663(14) 0.8918(15) 0.099(10) Uani 1 d . .
H42A H 1.0272 -0.0153 0.8707 0.119 Uiso 1 calc . .
H42B H 1.0842 -0.0491 0.9327 0.119 Uiso 1 calc . .
C43 C 1.0936(21) -0.1173(16) 0.7913(15) 0.078(8) Uani 1 d . .
H43A H 1.1621 -0.1118 0.7699 0.093 Uiso 1 calc . .
H43B H 1.0498 -0.0705 0.7790 0.093 Uiso 1 calc . .
C44 C 1.0333(17) -0.1985(16) 0.7685(10) 0.062(6) Uani 1 d . .
H44A H 0.9620 -0.2039 0.7870 0.074 Uiso 1 calc . .
H44B H 1.0219 -0.2003 0.7225 0.074 Uiso 1 calc . .
C45 C 0.0638(17) 0.5602(12) 0.5873(10) 0.056(6) Uani 1 d . .
H45A H 0.0380 0.5384 0.6261 0.084 Uiso 1 calc . .
H45B H 0.0061 0.5525 0.5543 0.084 Uiso 1 calc . .
H45C H 0.0849 0.6198 0.5937 0.084 Uiso 1 calc . .
C46 C 0.2028(19) 0.5589(12) 0.4956(10) 0.066(7) Uani 1 d . .
H46A H 0.2652 0.5361 0.4763 0.099 Uiso 1 calc . .
H46B H 0.2181 0.6185 0.5059 0.099 Uiso 1 calc . .
H46C H 0.1392 0.5512 0.4664 0.099 Uiso 1 calc . .
C47 C 0.3892(32) 0.7861(23) 0.6968(34) 0.188(28) Uani 1 d . .
C48 C -0.2925(25) 0.5487(22) 0.7556(15) 0.106(12) Uani 1 d . .
C49 C 1.8185(25) -0.1781(20) 1.1056(18) 0.095(9) Uani 1 d . .
C50 C 0.2769(26) 0.0600(18) 0.2713(16) 0.088(9) Uani 1 d . .
F1 F 0.3923(28) 0.8556(25) 0.7025(25) 0.367(31) Uani 1 d . .
F2 F 0.3778(28) 0.7240(39) 0.7320(18) 0.364(31) Uani 1 d . .
F3 F 0.4879(16) 0.7677(14) 0.6731(10) 0.155(8) Uani 1 d . .
F4 F -0.2145(21) 0.6249(14) 0.7386(12) 0.185(10) Uani 1 d . .
F5 F -0.3660(14) 0.5867(9) 0.7289(7) 0.106(5) Uani 1 d . .
F6 F -0.2662(15) 0.5719(10) 0.8137(7) 0.121(6) Uani 1 d . .
F7 F 1.8812(18) -0.1877(16) 1.1564(9) 0.174(9) Uani 1 d . .
F8 F 1.8747(16) -0.1553(12) 1.0583(9) 0.149(8) Uani 1 d . .
F9 F 1.7531(21) -0.1179(13) 1.1188(10) 0.172(9) Uani 1 d . .
F10 F 0.2516(16) 0.1292(13) 0.2429(11) 0.163(8) Uani 1 d . .
F11 F 0.3465(16) 0.0858(15) 0.3192(11) 0.173(10) Uani 1 d . .
F12 F 0.3434(14) 0.0236(13) 0.2327(10) 0.150(8) Uani 1 d . .
O7 O 0.5200(19) 0.2000(14) 0.5799(12) 0.124(9) Uiso 1 d . .
O10 O 0.1746(13) 0.0540(10) 0.5538(8) 0.084(5) Uiso 1 d . .
O8 O 0.4277(27) 0.1220(20) 0.6710(16) 0.080(9) Uiso 0.50 d P 1
O9 O 0.2503(28) 0.0682(20) 0.6705(15) 0.060(9) Uiso 0.50 d P 1
O11 O 0.3692(33) 0.0685(21) 0.5092(22) 0.063(11) Uiso 0.50 d P 1
C13 C 0.5502(40) 0.2094(28) 0.6141(28) 0.051(13) Uiso 0.50 d P 1
H13A H 0.5177 0.2564 0.6360 0.061 Uiso 0.50 calc P 1
H13B H 0.6278 0.2247 0.6100 0.061 Uiso 0.50 calc P 1
C14 C 0.5342(58) 0.1134(42) 0.6592(33) 0.133(23) Uiso 0.50 d P 1
H14A H 0.5449 0.0621 0.6338 0.159 Uiso 0.50 calc P 1
H14B H 0.5818 0.1158 0.6977 0.159 Uiso 0.50 calc P 1
C15 C 0.3831(51) 0.0692(39) 0.7275(29) 0.085(17) Uiso 0.50 d P 1
H15A H 0.3899 0.0090 0.7184 0.102 Uiso 0.50 calc P 1
H15B H 0.4267 0.0854 0.7665 0.102 Uiso 0.50 calc P 1
C16 C 0.2868(38) 0.0827(26) 0.7344(21) 0.049(11) Uiso 0.50 d P 1
H16A H 0.2775 0.1407 0.7497 0.059 Uiso 0.50 calc P 1
H16B H 0.2518 0.0428 0.7621 0.059 Uiso 0.50 calc P 1
C17 C 0.1426(55) 0.0302(43) 0.6486(37) 0.097(20) Uiso 0.50 d P 1
H17A H 0.1188 -0.0113 0.6788 0.117 Uiso 0.50 calc P 1
H17B H 0.0899 0.0741 0.6478 0.117 Uiso 0.50 calc P 1
C18 C 0.1421(104) -0.0063(77) 0.5935(64) 0.207(65) Uiso 0.50 d P 1
H18A H 0.0686 -0.0300 0.5804 0.248 Uiso 0.50 calc P 1
H18B H 0.1923 -0.0519 0.5936 0.248 Uiso 0.50 calc P 1
C19 C 0.2201(40) 0.0010(29) 0.5169(27) 0.051(17) Uiso 0.50 d P 1
H19A H 0.1643 -0.0350 0.4923 0.061 Uiso 0.50 calc P 1
H19B H 0.2666 -0.0351 0.5416 0.061 Uiso 0.50 calc P 1
C20 C 0.2818(69) 0.0487(45) 0.4774(35) 0.089(27) Uiso 0.50 d P 1
H20A H 0.2958 0.0158 0.4390 0.106 Uiso 0.50 calc P 1
H20B H 0.2446 0.0990 0.4655 0.106 Uiso 0.50 calc P 1
C21 C 0.4461(65) 0.1123(41) 0.4754(36) 0.121(25) Uiso 0.50 d P 1
H21A H 0.4152 0.1615 0.4565 0.145 Uiso 0.50 calc P 1
H21B H 0.4724 0.0759 0.4419 0.145 Uiso 0.50 calc P 1
C22 C 0.5431(56) 0.1408(40) 0.5273(36) 0.087(21) Uiso 0.50 d P 1
H22A H 0.5691 0.0896 0.5457 0.104 Uiso 0.50 calc P 1
H22B H 0.6036 0.1665 0.5050 0.104 Uiso 0.50 calc P 1
O8A O 0.4391(22) 0.1744(17) 0.7076(14) 0.057(8) Uiso 0.50 d P 2
O9A O 0.2226(37) 0.1103(26) 0.7020(22) 0.113(13) Uiso 0.50 d P 2
O11A O 0.4040(22) 0.0845(15) 0.5316(13) 0.028(8) Uiso 0.50 d P 2
C13A C 0.5842(32) 0.2267(23) 0.6565(21) 0.041(10) Uiso 0.50 d P 2
H13C H 0.6634 0.2256 0.6533 0.049 Uiso 0.50 calc P 2
H13D H 0.5684 0.2847 0.6682 0.049 Uiso 0.50 calc P 2
C14A C 0.5541(32) 0.1750(24) 0.7059(19) 0.048(11) Uiso 0.50 d P 2
H14C H 0.5888 0.1976 0.7461 0.057 Uiso 0.50 calc P 2
H14D H 0.5770 0.1177 0.6982 0.057 Uiso 0.50 calc P 2
C15A C 0.3997(46) 0.1180(38) 0.7490(27) 0.087(18) Uiso 0.50 d P 2
H15C H 0.3618 0.1461 0.7826 0.105 Uiso 0.50 calc P 2
H15D H 0.4581 0.0862 0.7679 0.105 Uiso 0.50 calc P 2
C16A C 0.3012(86) 0.0474(55) 0.6955(50) 0.158(33) Uiso 0.50 d P 2
H16C H 0.3248 0.0392 0.6525 0.190 Uiso 0.50 calc P 2
H16D H 0.2799 -0.0066 0.7134 0.190 Uiso 0.50 calc P 2
C17A C 0.1261(49) 0.0730(39) 0.6666(28) 0.088(19) Uiso 0.50 d P 2
H17C H 0.0803 0.1200 0.6576 0.105 Uiso 0.50 calc P 2
H17D H 0.0870 0.0385 0.6964 0.105 Uiso 0.50 calc P 2
C18A C 0.1222(45) 0.0150(35) 0.6004(29) 0.050(15) Uiso 0.50 d P 2
H18C H 0.1559 -0.0381 0.6086 0.060 Uiso 0.50 calc P 2
H18D H 0.0459 0.0015 0.5861 0.060 Uiso 0.50 calc P 2
C19A C 0.2131(40) 0.0136(29) 0.4908(25) 0.040(14) Uiso 0.50 d P 2
H19C H 0.1570 0.0174 0.4567 0.048 Uiso 0.50 calc P 2
H19D H 0.2263 -0.0460 0.4960 0.048 Uiso 0.50 calc P 2
C20A C 0.3235(53) 0.0647(31) 0.4746(27) 0.042(16) Uiso 0.50 d P 2
H20C H 0.3597 0.0319 0.4428 0.051 Uiso 0.50 calc P 2
H20D H 0.3049 0.1178 0.4561 0.051 Uiso 0.50 calc P 2
C21A C 0.5005(39) 0.1167(24) 0.5040(22) 0.025(10) Uiso 0.50 d P 2
H21C H 0.4858 0.1660 0.4794 0.030 Uiso 0.50 calc P 2
H21D H 0.5302 0.0737 0.4767 0.030 Uiso 0.50 calc P 2
C22A C 0.5824(31) 0.1420(22) 0.5635(20) 0.034(10) Uiso 0.50 d P 2
H22C H 0.5882 0.0975 0.5939 0.041 Uiso 0.50 calc P 2
H22D H 0.6549 0.1635 0.5522 0.041 Uiso 0.50 calc P 2

loop_
_atom_type_symbol
_atom_type_description
_atom_type_scat_dispersion_real
_atom_type_scat_dispersion_imag
_atom_type_scat_source
C C 0.0033 0.0016 'International Tables Vol C Tables 4.2.6.8 and 6.1.1.4'
H H 0.0000 0.0000 'International Tables Vol C Tables 4.2.6.8 and 6.1.1.4'
O O 0.0106 0.0060 'International Tables Vol C Tables 4.2.6.8 and 6.1.1.4'
F F 0.0171 0.0103 'International Tables Vol C Tables 4.2.6.8 and 6.1.1.4'
S S 0.1246 0.1234 'International Tables Vol C Tables 4.2.6.8 and 6.1.1.4'
Hg Hg -2.3894 9.2266 'International Tables Vol C Tables 4.2.6.8 and 6.1.1.4'

loop_
_geom_angle_atom_site_label_1
_geom_angle_atom_site_label_2
_geom_angle_atom_site_label_3
_geom_angle
O12 Hg1 Hg2 174.0(3)
O12 Hg1 O6 85.6(4)
Hg2 Hg1 O6 95.8(3)
O12 Hg1 O4 86.0(4)
Hg2 Hg1 O4 98.2(3)
O6 Hg1 O4 122.2(5)
O12 Hg1 O5 74.2(4)
Hg2 Hg1 O5 111.6(3)
O6 Hg1 O5 61.5(5)
O4 Hg1 O5 61.2(5)
O12 Hg1 O2 92.3(4)
Hg2 Hg1 O2 81.9(3)
O6 Hg1 O2 118.2(5)
O4 Hg1 O2 119.2(5)
O5 Hg1 O2 166.5(4)
O12 Hg1 O3 80.7(4)
Hg2 Hg1 O3 97.5(3)
O6 Hg1 O3 165.7(4)
O4 Hg1 O3 60.9(5)
O5 Hg1 O3 117.6(5)
O2 Hg1 O3 58.9(5)
O12 Hg1 O1 79.4(4)
Hg2 Hg1 O1 96.1(3)
O6 Hg1 O1 61.3(5)
O4 Hg1 O1 164.8(4)
O5 Hg1 O1 118.0(5)
O2 Hg1 O1 57.7(4)
O3 Hg1 O1 111.8(5)
O8 Hg2 Hg1 154.5(9)
O8 Hg2 O9 56.6(11)
Hg1 Hg2 O9 127.0(8)
Hg1 Hg2 O11A 125.8(6)
O8 Hg2 O7 64.2(10)
Hg1 Hg2 O7 115.2(5)
O9 Hg2 O7 117.2(9)
O11A Hg2 O7 56.0(9)
Hg1 Hg2 O8A 129.8(6)
O11A Hg2 O8A 98.7(9)
O7 Hg2 O8A 68.7(8)
O8 Hg2 O10 102.1(9)
Hg1 Hg2 O10 99.1(3)
O9 Hg2 O10 58.3(8)
O11A Hg2 O10 65.9(7)
O7 Hg2 O10 121.8(7)
O8A Hg2 O10 121.6(7)
O8 Hg2 O11 86.6(12)
Hg1 Hg2 O11 117.4(9)
O9 Hg2 O11 89.8(11)
O7 Hg2 O11 67.0(10)
O10 Hg2 O11 55.6(9)
O36 Hg3 Hg4 175.8(5)
O36 Hg3 O18 74.6(6)
Hg4 Hg3 O18 108.6(4)
O36 Hg3 O13 86.3(6)
Hg4 Hg3 O13 97.7(3)
O18 Hg3 O13 61.1(7)
O36 Hg3 O15 86.8(5)
Hg4 Hg3 O15 90.0(3)
O18 Hg3 O15 161.4(5)
O13 Hg3 O15 118.1(5)
O36 Hg3 O17 84.6(6)
Hg4 Hg3 O17 94.4(5)
O18 Hg3 O17 61.7(8)
O13 Hg3 O17 122.4(8)
O15 Hg3 O17 118.0(7)
O36 Hg3 O14 79.3(5)
Hg4 Hg3 O14 101.4(3)
O18 Hg3 O14 115.3(7)
O13 Hg3 O14 59.0(5)
O15 Hg3 O14 59.2(4)
O17 Hg3 O14 163.8(5)
O36 Hg3 O16 77.2(6)
Hg4 Hg3 O16 98.8(4)
O18 Hg3 O16 116.5(7)
O13 Hg3 O16 163.1(5)
O15 Hg3 O16 58.2(4)
O17 Hg3 O16 60.0(7)
O14 Hg3 O16 113.5(4)
O19 Hg4 Hg3 153.0(3)
O19 Hg4 O23 68.5(5)
Hg3 Hg4 O23 111.2(4)
O19 Hg4 O21 80.3(5)
Hg3 Hg4 O21 121.0(3)
O23 Hg4 O21 114.0(5)
O19 Hg4 O22 87.2(5)
Hg3 Hg4 O22 117.0(4)
O23 Hg4 O22 61.2(5)
O21 Hg4 O22 60.6(5)
O19 Hg4 O20 67.6(4)
Hg3 Hg4 O20 107.3(3)
O23 Hg4 O20 136.1(5)
O21 Hg4 O20 58.8(5)
O22 Hg4 O20 117.0(5)
O12 S1 C45 102.6(9)
O12 S1 C46 103.1(9)
C45 S1 C46 98.1(10)
O28 S2 O27 116.4(17)
O28 S2 O29 109.1(28)
O27 S2 O29 113.3(21)
O28 S2 C47 111.0(25)
O27 S2 C47 103.2(21)
O29 S2 C47 102.7(16)
O26 S3 O25 134.7(13)
O26 S3 C48 111.5(14)
O25 S3 C48 109.7(14)
O26 S3 O24 108.6(16)
O25 S3 O24 103.4(15)
C48 S3 O24 68.2(23)
O32 S4 O31 115.2(12)
O32 S4 O30 116.4(13)
O31 S4 O30 115.1(11)
O32 S4 C49 101.0(15)
O31 S4 C49 103.3(16)
O30 S4 C49 102.7(14)
O34 S5 O33 116.6(15)
O34 S5 O35 113.4(15)
O33 S5 O35 113.2(13)
O34 S5 C50 105.8(14)
O33 S5 C50 104.6(15)
O35 S5 C50 101.3(14)
C1 O1 C12 111.3(20)
C1 O1 Hg1 110.8(12)
C12 O1 Hg1 103.3(12)
C3 O2 C2 112.5(20)
C3 O2 Hg1 115.8(13)
C2 O2 Hg1 117.3(13)
C5 O3 C4 113.8(23)
C5 O3 Hg1 106.5(14)
C4 O3 Hg1 109.3(13)
C7 O4 C6 112.8(23)
C7 O4 Hg1 117.9(15)
C6 O4 Hg1 114.6(16)
C8 O5 C9 114.3(22)
C8 O5 Hg1 108.9(14)
C9 O5 Hg1 108.9(12)
C10 O6 C11 108.9(22)
C10 O6 Hg1 117.4(14)
C11 O6 Hg1 117.1(13)
S1 O12 Hg1 117.8(7)
C34 O13 C23 114.7(25)
C34 O13 Hg3 112.1(20)
C23 O13 Hg3 115.8(15)
C24 O14 C25 110.3(18)
C24 O14 Hg3 111.0(13)
C25 O14 Hg3 108.4(11)
C27 O15 C26 115.2(18)
C27 O15 Hg3 120.6(12)
C26 O15 Hg3 118.9(13)
C29 O16 C28 113.5(27)
C29 O16 Hg3 108.6(16)
C28 O16 Hg3 106.9(13)
C31 O17 C30 110.0(30)
C31 O17 Hg3 115.1(24)
C30 O17 Hg3 113.8(16)
C33 O18 C32 113.5(28)
C33 O18 Hg3 112.0(16)
C32 O18 Hg3 110.7(20)
C35 O19 C44 110.0(16)
C35 O19 Hg4 120.3(11)
C44 O19 Hg4 117.0(11)
C37 O20 C36 114.0(19)
C37 O20 Hg4 116.9(13)
C36 O20 Hg4 101.3(11)
C38 O21 C39 111.7(21)
C38 O21 Hg4 103.4(12)
C39 O21 Hg4 110.2(13)
C41 O22 C40 117.3(22)
C41 O22 Hg4 117.0(16)
C40 O22 Hg4 117.6(14)
C43 O23 C42 117.8(20)
C43 O23 Hg4 106.6(13)
C42 O23 Hg4 116.2(16)
O1 C1 C2 109.3(20)
O2 C2 C1 107.6(18)
O2 C3 C4 109.5(19)
O3 C4 C3 111.4(23)
O3 C5 C6 109.5(24)
O4 C6 C5 110.4(26)
O4 C7 C8 107.2(20)
O5 C8 C7 113.4(22)
O5 C9 C10 109.5(21)
O6 C10 C9 107.2(22)
O6 C11 C12 110.6(19)
O1 C12 C11 110.4(18)
O13 C23 C24 110.6(24)
O14 C24 C23 109.2(23)
O14 C25 C26 111.0(20)
O15 C26 C25 110.6(18)
O15 C27 C28 107.9(19)
O16 C28 C27 111.4(24)
O16 C29 C30 109.8(32)
C29 C30 O17 110.3(28)
O17 C31 C32 105.8(29)
O18 C32 C31 109.2(28)
O18 C33 C34 107.3(26)
O13 C34 C33 112.2(28)
O19 C35 C36 106.2(19)
O20 C36 C35 112.9(18)
O20 C37 C38 107.6(19)
O21 C38 C37 106.0(20)
O21 C39 C40 108.1(22)
O22 C40 C39 108.8(21)
O22 C41 C42 114.1(23)
O23 C42 C41 110.8(18)
O23 C43 C44 115.0(19)
O19 C44 C43 106.7(17)
F1 C47 F2 136.9(85)
F1 C47 F3 105.2(47)
F2 C47 F3 98.3(35)
F1 C47 S2 106.2(39)
F2 C47 S2 103.3(29)
F3 C47 S2 102.2(41)
F5 C48 F6 116.4(22)
F5 C48 F4 85.6(26)
F6 C48 F4 85.6(22)
F5 C48 S3 121.9(21)
F6 C48 S3 121.4(21)
F4 C48 S3 103.2(21)
F8 C49 F7 111.9(26)
F8 C49 F9 108.0(29)
F7 C49 F9 107.4(32)
F8 C49 S4 112.9(25)
F7 C49 S4 109.5(24)
F9 C49 S4 106.8(21)
F10 C50 F12 104.0(25)
F10 C50 F11 105.4(26)
F12 C50 F11 101.0(26)
F10 C50 S5 115.9(24)
F12 C50 S5 114.1(21)
F11 C50 S5 114.8(22)
C13 O7 C22 131.3(56)
C22A O7 C13A 97.9(27)
C13 O7 Hg2 103.6(43)
C22A O7 Hg2 129.2(22)
C22 O7 Hg2 110.8(31)
C13A O7 Hg2 102.4(15)
C19 O10 C18 93.5(55)
C18A O10 C19A 128.1(35)
C19 O10 Hg2 114.7(24)
C18 O10 Hg2 118.0(58)
C18A O10 Hg2 110.9(27)
C19A O10 Hg2 113.3(21)
C14 O8 C15 115.6(42)
C14 O8 Hg2 121.6(36)
C15 O8 Hg2 121.9(28)
C16 O9 C17 125.0(41)
C16 O9 Hg2 111.8(23)
C17 O9 Hg2 112.4(32)
C20 O11 C21 113.1(69)
C20 O11 Hg2 105.3(34)
C21 O11 Hg2 104.3(35)
O7 C13 C14 108.0(54)
O8 C14 C13 95.8(43)
C16 C15 O8 109.9(44)
C15 C16 O9 96.7(45)
C18 C17 O9 113.0(78)
C17 C18 O10 106.4(91)
C17 C18 C19 139.5(98)
O10 C18 C19 42.1(40)
O10 C19 C20 106.4(41)
O10 C19 C18 44.4(39)
C20 C19 C18 149.1(57)
O11 C20 C19 104.5(62)
O11 C21 C22 104.2(56)
O7 C22 C21 118.7(45)
C15A O8A C14A 111.9(34)
C15A O8A Hg2 115.0(30)
C14A O8A Hg2 121.2(23)
C16A O9A C17A 103.5(60)
C21A O11A C20A 103.5(31)
C21A O11A Hg2 115.7(22)
C20A O11A Hg2 106.1(20)
C14A C13A O7 116.8(31)
C13A C14A O8A 107.1(32)
O8A C15A C16A 101.6(44)
O9A C16A C15A 87.9(55)
O9A C17A C18A 127.1(46)
O10 C18A C17A 112.9(40)
O10 C19A C20A 107.3(31)
O11A C20A C19A 114.2(37)
O11A C21A C22A 103.7(30)
O7 C22A C21A 89.6(29)

loop_
_geom_bond_atom_site_label_1
_geom_bond_atom_site_label_2
_geom_bond_distance
Hg1 O12 2.185(11)
Hg1 Hg2 2.5108(12)
Hg1 O6 2.726(14)
Hg1 O4 2.750(14)
Hg1 O5 2.789(15)
Hg1 O2 2.942(14)
Hg1 O3 2.942(15)
Hg1 O1 2.970(12)
Hg2 O8 2.28(3)
Hg2 O9 2.53(3)
Hg2 O11A 2.54(2)
Hg2 O7 2.61(2)
Hg2 O8A 2.66(3)
Hg2 O10 2.78(2)
Hg2 O11 2.84(4)
Hg3 O36 2.219(15)
Hg3 Hg4 2.5201(14)
Hg3 O18 2.77(2)
Hg3 O13 2.82(2)
Hg3 O15 2.825(13)
Hg3 O17 2.84(2)
Hg3 O14 2.888(14)
Hg3 O16 2.92(2)
Hg4 O19 2.305(13)
Hg4 O23 2.66(2)
Hg4 O21 2.705(14)
Hg4 O22 2.750(15)
Hg4 O20 2.819(14)
S1 O12 1.515(13)
S1 C45 1.76(2)
S1 C46 1.76(2)
S2 O28 1.30(2)
S2 O27 1.34(2)
S2 O29 1.37(2)
S2 C47 1.90(5)
S3 O26 1.31(2)
S3 O25 1.32(2)
S3 C48 1.73(3)
S3 O24 1.76(3)
S4 O32 1.39(2)
S4 O31 1.40(2)
S4 O30 1.43(2)
S4 C49 1.85(3)
S5 O34 1.36(2)
S5 O33 1.41(2)
S5 O35 1.47(2)
S5 C50 1.71(3)
O1 C1 1.41(3)
O1 C12 1.43(3)
O2 C3 1.42(3)
O2 C2 1.44(3)
O3 C5 1.41(3)
O3 C4 1.43(3)
O4 C7 1.43(3)
O4 C6 1.44(4)
O5 C8 1.40(3)
O5 C9 1.44(3)
O6 C10 1.38(3)
O6 C11 1.39(3)
O13 C34 1.39(4)
O13 C23 1.41(3)
O14 C24 1.39(3)
O14 C25 1.42(3)
O15 C27 1.40(2)
O15 C26 1.41(3)
O16 C29 1.42(3)
O16 C28 1.43(3)
O17 C31 1.40(4)
O17 C30 1.46(5)
O18 C33 1.40(4)
O18 C32 1.50(4)
O19 C35 1.44(3)
O19 C44 1.45(2)
O20 C37 1.40(3)
O20 C36 1.41(3)
O21 C38 1.42(2)
O21 C39 1.42(3)
O22 C41 1.39(3)
O22 C40 1.40(2)
O23 C43 1.38(3)
O23 C42 1.38(3)
C1 C2 1.50(3)
C3 C4 1.48(4)
C5 C6 1.44(4)
C7 C8 1.46(4)
C9 C10 1.50(4)
C11 C12 1.47(3)
C23 C24 1.45(4)
C25 C26 1.47(3)
C27 C28 1.44(3)
C29 C30 1.42(5)
C31 C32 1.53(5)
C33 C34 1.48(5)
C35 C36 1.53(3)
C37 C38 1.54(4)
C39 C40 1.48(3)
C41 C42 1.50(4)
C43 C44 1.50(3)
C47 F1 1.11(4)
C47 F2 1.27(5)
C47 F3 1.38(5)
C48 F5 1.24(3)
C48 F6 1.29(3)
C48 F4 1.57(4)
C49 F8 1.30(3)
C49 F7 1.31(3)
C49 F9 1.32(3)
C50 F10 1.32(3)
C50 F12 1.33(3)
C50 F11 1.33(3)
O7 C13 0.80(6)
O7 C22A 1.28(4)
O7 C22 1.48(7)
O7 C13A 1.79(5)
O10 C19 1.30(5)
O10 C18 1.36(13)
O10 C18A 1.36(6)
O10 C19A 1.57(5)
O8 C14 1.36(7)
O8 C15 1.59(6)
O9 C16 1.41(6)
O9 C17 1.47(7)
O11 C20 1.26(8)
O11 C21 1.39(7)
C13 C14 1.84(8)
C15 C16 1.23(7)
C17 C18 1.29(14)
C18 C19 1.94(13)
C19 C20 1.38(9)
C21 C22 1.61(9)
O8A C15A 1.37(6)
O8A C14A 1.41(4)
O9A C16A 1.44(10)
O9A C17A 1.45(6)
O11A C21A 1.43(5)
O11A C20A 1.53(7)
C13A C14A 1.41(5)
C15A C16A 1.90(12)
C17A C18A 1.65(9)
C19A C20A 1.60(8)
C21A C22A 1.60(7)
